data_7053504
loop_
_publ_author_name
'Lin, Kuan-Ming'
'Wang, Po-Yang'
'Shieh, Yun-Jen'
'Chen, Hong-Zhang'
'Kuo, Ting-Shen'
'Tsai, Yi-Chou'

_publ_section_title
;
 Reductive N--N bond cleavage and coupling of organic azides mediated by
 chromium(i) and vanadium(i) \b-diketiminate
;
_journal_issue 8
_journal_name_full 'New Journal of Chemistry'
_journal_page_first 1737
_journal_paper_doi 10.1039/c0nj00114g
_journal_volume 34
_journal_year 2010
_chemical_formula_moiety 'C35 H59 N4 Si2 V'
_chemical_formula_sum 'C35 H59 N4 Si2 V'
_chemical_formula_weight 642.98
_chemical_name_systematic
;
?
;
_space_group_IT_number 14
_symmetry_cell_setting monoclinic
_symmetry_space_group_name_Hall '-P 2ybc'
_symmetry_space_group_name_H-M 'P 1 21/c 1'
_atom_sites_solution_hydrogens geom
_atom_sites_solution_primary direct
_atom_sites_solution_secondary difmap
_audit_creation_method SHELXL-97
_cell_angle_alpha 90.00
_cell_angle_beta 96.0850(10)
_cell_angle_gamma 90.00
_cell_formula_units_Z 4
_cell_length_a 18.3009(6)
_cell_length_b 10.2668(3)
_cell_length_c 20.8551(7)
_cell_measurement_reflns_used 18833
_cell_measurement_temperature 200(2)
_cell_measurement_theta_max 25.35
_cell_measurement_theta_min 2.037
_cell_volume 3896.4(2)
_computing_cell_refinement 'HKL Scalepack (Otwinowski & Minor 1997)'
_computing_data_collection 'Collect (Nonius BV, 1997-2000)'
_computing_data_reduction 'HKL Denzo and Scalepack'
_computing_molecular_graphics 'Ortep-3 for Windows (Farrugia, 1997)'
_computing_publication_material 'WinGX publication routines (Farrugia, 1999)'
_computing_structure_refinement 'SHELXL-97 (Sheldrick, 1997)'
_computing_structure_solution 'SHELXS-86 (Sheldrick, 1986)'
_diffrn_ambient_temperature 200(2)
_diffrn_detector_area_resol_mean 9
_diffrn_measured_fraction_theta_full 0.970
_diffrn_measured_fraction_theta_max 0.970
_diffrn_measurement_device_type KappaCCD
_diffrn_measurement_method 'CCD rotation images, thick slices'
_diffrn_radiation_monochromator graphite
_diffrn_radiation_source 'fine-focus sealed tube'
_diffrn_radiation_type MoK\a
_diffrn_radiation_wavelength 0.71073
_diffrn_reflns_av_R_equivalents 0.0860
_diffrn_reflns_av_sigmaI/netI 0.0892
_diffrn_reflns_limit_h_max 22
_diffrn_reflns_limit_h_min -21
_diffrn_reflns_limit_k_max 12
_diffrn_reflns_limit_k_min -12
_diffrn_reflns_limit_l_max 24
_diffrn_reflns_limit_l_min -25
_diffrn_reflns_number 22517
_diffrn_reflns_theta_full 25.33
_diffrn_reflns_theta_max 25.33
_diffrn_reflns_theta_min 2.24
_exptl_absorpt_coefficient_mu 0.343
_exptl_absorpt_correction_T_max 0.9839
_exptl_absorpt_correction_T_min 0.9142
_exptl_absorpt_correction_type multi-scan
_exptl_absorpt_process_details
;
?
;
_exptl_crystal_colour red
_exptl_crystal_density_diffrn 1.096
_exptl_crystal_density_method 'not measured'
_exptl_crystal_description prism
_exptl_crystal_F_000 1392
_exptl_crystal_size_max 0.2
_exptl_crystal_size_mid 0.13
_exptl_crystal_size_min 0.08
_refine_diff_density_max 0.841
_refine_diff_density_min -0.687
_refine_diff_density_rms 0.206
_refine_ls_extinction_coef 0.0186(17)
_refine_ls_extinction_expression Fc^*^=kFc[1+0.001xFc^2^\l^3^/sin(2\q)]^-1/4^
_refine_ls_extinction_method SHELXL
_refine_ls_goodness_of_fit_ref 1.045
_refine_ls_hydrogen_treatment noref
_refine_ls_matrix_type full
_refine_ls_number_parameters 376
_refine_ls_number_reflns 6905
_refine_ls_number_restraints 0
_refine_ls_restrained_S_all 1.045
_refine_ls_R_factor_all 0.1308
_refine_ls_R_factor_gt 0.0747
_refine_ls_shift/su_max 0.008
_refine_ls_shift/su_mean 0.018
_refine_ls_structure_factor_coef Fsqd
_refine_ls_weighting_details 'calc w=1/[\s^2^(Fo^2^)+(0.1175P)^2^+1.9610P] where P=(Fo^2^+2Fc^2^)/3'
_refine_ls_weighting_scheme calc
_refine_ls_wR_factor_gt 0.1789
_refine_ls_wR_factor_ref 0.2253
_reflns_number_gt 4270
_reflns_number_total 6905
_reflns_threshold_expression >2sigma(I)
_cod_data_source_file c0nj00114g.txt
_cod_data_source_block 7409
_cod_original_sg_symbol_H-M 'P 21/c'
_cod_database_code 7053504

loop_
_symmetry_equiv_pos_as_xyz
'x, y, z'
'-x, y+1/2, -z+1/2'
'-x, -y, -z'
'x, -y-1/2, z-1/2'

loop_
_atom_site_label
_atom_site_type_symbol
_atom_site_fract_x
_atom_site_fract_y
_atom_site_fract_z
_atom_site_U_iso_or_equiv
_atom_site_adp_type
_atom_site_occupancy
_atom_site_symmetry_multiplicity
_atom_site_calc_flag
_atom_site_refinement_flags
V1 V 0.25890(4) 0.79717(7) 0.12365(3) 0.0323(3) Uani 1 1 d .
Si1 Si 0.39802(8) 0.62767(15) 0.06970(8) 0.0550(4) Uani 1 1 d .
Si2 Si 0.17001(8) 0.89592(14) -0.01220(7) 0.0503(4) Uani 1 1 d .
N1 N 0.30931(17) 0.8879(3) 0.19998(16) 0.0328(8) Uani 1 1 d .
N2 N 0.19889(18) 0.6830(3) 0.17464(17) 0.0330(8) Uani 1 1 d .
N3 N 0.3198(2) 0.7023(3) 0.09066(18) 0.0419(9) Uani 1 1 d .
N4 N 0.2038(2) 0.8861(4) 0.06874(18) 0.0431(9) Uani 1 1 d .
C1 C 0.3308(2) 1.0232(4) 0.2084(2) 0.0386(11) Uani 1 1 d .
C2 C 0.3017(3) 1.0952(5) 0.2574(2) 0.0439(12) Uani 1 1 d .
C3 C 0.2483(3) 1.0409(5) 0.2997(3) 0.0591(14) Uani 1 1 d .
H3 H 0.2392 0.9479 0.2870 0.071 Uiso 1 1 calc R
C4 C 0.2760(5) 1.0424(8) 0.3711(3) 0.112(3) Uani 1 1 d .
H4A H 0.2390 1.0034 0.3959 0.169 Uiso 1 1 calc R
H4B H 0.2853 1.1325 0.3853 0.169 Uiso 1 1 calc R
H4C H 0.3217 0.9922 0.3782 0.169 Uiso 1 1 calc R
C5 C 0.1744(4) 1.1128(7) 0.2884(4) 0.094(2) Uani 1 1 d .
H5A H 0.1396 1.0744 0.3157 0.141 Uiso 1 1 calc R
H5B H 0.1548 1.1047 0.2430 0.141 Uiso 1 1 calc R
H5C H 0.1816 1.2050 0.2994 0.141 Uiso 1 1 calc R
C6 C 0.3240(3) 1.2246(5) 0.2668(3) 0.0537(13) Uani 1 1 d .
H6 H 0.3063 1.2736 0.3005 0.064 Uiso 1 1 calc R
C7 C 0.3709(3) 1.2824(5) 0.2280(3) 0.0566(14) Uani 1 1 d .
H7 H 0.3848 1.3709 0.2346 0.068 Uiso 1 1 calc R
C8 C 0.3977(3) 1.2115(5) 0.1797(3) 0.0516(13) Uani 1 1 d .
H8 H 0.4299 1.2524 0.1530 0.062 Uiso 1 1 calc R
C9 C 0.3787(2) 1.0810(5) 0.1687(2) 0.0424(11) Uani 1 1 d .
C10 C 0.4110(3) 1.0098(5) 0.1148(2) 0.0493(12) Uani 1 1 d .
H10 H 0.3949 0.9168 0.1162 0.059 Uiso 1 1 calc R
C11 C 0.3818(3) 1.0644(6) 0.0491(3) 0.0709(17) Uani 1 1 d .
H11A H 0.4027 1.0153 0.0152 0.106 Uiso 1 1 calc R
H11B H 0.3957 1.1563 0.0466 0.106 Uiso 1 1 calc R
H11C H 0.3281 1.0568 0.0433 0.106 Uiso 1 1 calc R
C12 C 0.4958(3) 1.0114(7) 0.1240(3) 0.0779(19) Uani 1 1 d .
H12A H 0.5148 0.9628 0.0889 0.117 Uiso 1 1 calc R
H12B H 0.5133 0.9709 0.1654 0.117 Uiso 1 1 calc R
H12C H 0.5133 1.1017 0.1236 0.117 Uiso 1 1 calc R
C13 C 0.4047(3) 0.8340(5) 0.2886(3) 0.0589(15) Uani 1 1 d .
H13A H 0.4176 0.9254 0.2825 0.088 Uiso 1 1 calc R
H13B H 0.4450 0.7781 0.2777 0.088 Uiso 1 1 calc R
H13C H 0.3963 0.8196 0.3337 0.088 Uiso 1 1 calc R
C14 C 0.3357(2) 0.8013(4) 0.2454(2) 0.0395(11) Uani 1 1 d .
C15 C 0.3022(2) 0.6818(4) 0.2555(2) 0.0390(11) Uani 1 1 d .
H15 H 0.3297 0.6245 0.2846 0.047 Uiso 1 1 calc R
C16 C 0.2333(2) 0.6340(4) 0.2287(2) 0.0378(10) Uani 1 1 d .
C17 C 0.1999(3) 0.5259(5) 0.2644(2) 0.0514(13) Uani 1 1 d .
H17A H 0.1473 0.5430 0.2657 0.077 Uiso 1 1 calc R
H17B H 0.2242 0.5212 0.3086 0.077 Uiso 1 1 calc R
H17C H 0.2062 0.4430 0.2424 0.077 Uiso 1 1 calc R
C18 C 0.1258(2) 0.6372(4) 0.1507(2) 0.0379(11) Uani 1 1 d .
C19 C 0.1183(3) 0.5206(5) 0.1147(2) 0.0433(11) Uani 1 1 d .
C20 C 0.1822(3) 0.4364(5) 0.1003(2) 0.0508(13) Uani 1 1 d .
H20 H 0.2282 0.4749 0.1225 0.061 Uiso 1 1 calc R
C21 C 0.1884(4) 0.4354(6) 0.0277(3) 0.0727(17) Uani 1 1 d .
H21A H 0.2299 0.3807 0.0187 0.109 Uiso 1 1 calc R
H21B H 0.1961 0.5245 0.0129 0.109 Uiso 1 1 calc R
H21C H 0.1429 0.4005 0.0050 0.109 Uiso 1 1 calc R
C22 C 0.1755(4) 0.2970(5) 0.1241(3) 0.0733(17) Uani 1 1 d .
H22A H 0.2181 0.2463 0.1139 0.110 Uiso 1 1 calc R
H22B H 0.1304 0.2576 0.1030 0.110 Uiso 1 1 calc R
H22C H 0.1735 0.2974 0.1709 0.110 Uiso 1 1 calc R
C23 C 0.0474(3) 0.4843(6) 0.0903(2) 0.0567(14) Uani 1 1 d .
H23 H 0.0404 0.4059 0.0662 0.068 Uiso 1 1 calc R
C24 C -0.0120(3) 0.5580(6) 0.1000(3) 0.0618(15) Uani 1 1 d .
H24 H -0.0596 0.5309 0.0824 0.074 Uiso 1 1 calc R
C25 C -0.0040(3) 0.6707(6) 0.1347(3) 0.0615(15) Uani 1 1 d .
H25 H -0.0464 0.7206 0.1410 0.074 Uiso 1 1 calc R
C26 C 0.0653(2) 0.7149(5) 0.1616(2) 0.0462(12) Uani 1 1 d .
C27 C 0.0727(3) 0.8373(5) 0.2001(3) 0.0562(14) Uani 1 1 d .
H27 H 0.1261 0.8582 0.2092 0.067 Uiso 1 1 calc R
C28 C 0.0418(5) 0.8168(8) 0.2639(5) 0.121(2) Uani 1 1 d .
H28A H 0.0470 0.8972 0.2893 0.181 Uiso 1 1 calc R
H28B H 0.0687 0.7463 0.2877 0.181 Uiso 1 1 calc R
H28C H -0.0103 0.7936 0.2560 0.181 Uiso 1 1 calc R
C29 C 0.0343(5) 0.9535(8) 0.1655(4) 0.121(2) Uani 1 1 d .
H29A H 0.0412 1.0309 0.1930 0.181 Uiso 1 1 calc R
H29B H -0.0183 0.9350 0.1565 0.181 Uiso 1 1 calc R
H29C H 0.0554 0.9692 0.1250 0.181 Uiso 1 1 calc R
C30 C 0.4325(4) 0.7123(6) -0.0002(3) 0.084(2) Uani 1 1 d .
H30A H 0.3943 0.7113 -0.0369 0.126 Uiso 1 1 calc R
H30B H 0.4764 0.6676 -0.0121 0.126 Uiso 1 1 calc R
H30C H 0.4449 0.8027 0.0116 0.126 Uiso 1 1 calc R
C31 C 0.4699(3) 0.6304(7) 0.1397(4) 0.096(2) Uani 1 1 d .
H31A H 0.4804 0.7208 0.1527 0.144 Uiso 1 1 calc R
H31B H 0.5148 0.5894 0.1275 0.144 Uiso 1 1 calc R
H31C H 0.4524 0.5824 0.1757 0.144 Uiso 1 1 calc R
C32 C 0.3796(4) 0.4550(6) 0.0463(4) 0.0824(19) Uani 1 1 d .
H32A H 0.3422 0.4516 0.0091 0.124 Uiso 1 1 calc R
H32B H 0.3619 0.4079 0.0825 0.124 Uiso 1 1 calc R
H32C H 0.4250 0.4144 0.0350 0.124 Uiso 1 1 calc R
C33 C 0.2336(4) 0.8132(7) -0.0627(3) 0.089(2) Uani 1 1 d .
H33A H 0.2391 0.7218 -0.0496 0.134 Uiso 1 1 calc R
H33B H 0.2816 0.8563 -0.0570 0.134 Uiso 1 1 calc R
H33C H 0.2135 0.8179 -0.1081 0.134 Uiso 1 1 calc R
C34 C 0.1602(4) 1.0681(6) -0.0379(3) 0.0768(19) Uani 1 1 d .
H34A H 0.2085 1.1105 -0.0327 0.115 Uiso 1 1 calc R
H34B H 0.1270 1.1131 -0.0114 0.115 Uiso 1 1 calc R
H34C H 0.1400 1.0720 -0.0833 0.115 Uiso 1 1 calc R
C35 C 0.0789(4) 0.8128(7) -0.0230(3) 0.093(2) Uani 1 1 d .
H35A H 0.0848 0.7217 -0.0094 0.139 Uiso 1 1 calc R
H35B H 0.0592 0.8163 -0.0686 0.139 Uiso 1 1 calc R
H35C H 0.0450 0.8567 0.0032 0.139 Uiso 1 1 calc R

loop_
_atom_site_aniso_label
_atom_site_aniso_U_11
_atom_site_aniso_U_22
_atom_site_aniso_U_33
_atom_site_aniso_U_23
_atom_site_aniso_U_13
_atom_site_aniso_U_12
V1 0.0331(4) 0.0340(4) 0.0298(4) 0.0008(3) 0.0038(3) -0.0006(3)
Si1 0.0490(9) 0.0540(9) 0.0647(10) 0.0055(7) 0.0189(7) 0.0148(7)
Si2 0.0639(9) 0.0468(9) 0.0378(8) 0.0031(6) -0.0063(7) -0.0028(7)
N1 0.0322(19) 0.037(2) 0.0287(19) 0.0007(16) 0.0022(15) -0.0004(15)
N2 0.0333(19) 0.033(2) 0.0320(19) 0.0010(16) 0.0022(15) 0.0017(15)
N3 0.042(2) 0.040(2) 0.045(2) 0.0000(18) 0.0122(18) 0.0013(17)
N4 0.045(2) 0.048(2) 0.036(2) 0.0012(18) 0.0014(17) -0.0069(18)
C1 0.034(2) 0.043(3) 0.037(2) 0.001(2) -0.005(2) -0.003(2)
C2 0.051(3) 0.040(3) 0.039(3) 0.004(2) -0.001(2) 0.004(2)
C3 0.083(4) 0.046(3) 0.053(3) -0.001(3) 0.028(3) 0.002(3)
C4 0.170(8) 0.119(6) 0.051(4) 0.011(4) 0.027(5) -0.002(6)
C5 0.081(5) 0.080(5) 0.131(7) 0.005(4) 0.058(4) 0.008(4)
C6 0.064(3) 0.044(3) 0.052(3) -0.006(2) 0.000(3) 0.001(3)
C7 0.060(3) 0.039(3) 0.068(4) 0.001(3) -0.002(3) -0.009(2)
C8 0.045(3) 0.048(3) 0.062(3) 0.003(3) 0.002(2) -0.010(2)
C9 0.036(2) 0.043(3) 0.047(3) 0.002(2) -0.002(2) -0.005(2)
C10 0.044(3) 0.048(3) 0.058(3) 0.001(2) 0.016(2) -0.011(2)
C11 0.090(4) 0.072(4) 0.052(3) 0.005(3) 0.015(3) -0.009(3)
C12 0.047(3) 0.086(5) 0.104(5) -0.010(4) 0.023(3) -0.011(3)
C13 0.053(3) 0.057(3) 0.061(3) 0.006(3) -0.021(3) -0.004(2)
C14 0.036(2) 0.042(3) 0.039(2) -0.002(2) -0.0030(19) 0.006(2)
C15 0.045(3) 0.036(3) 0.035(2) 0.004(2) -0.001(2) 0.002(2)
C16 0.047(3) 0.033(2) 0.034(2) -0.001(2) 0.007(2) 0.000(2)
C17 0.067(3) 0.046(3) 0.041(3) 0.008(2) 0.004(2) -0.010(2)
C18 0.035(2) 0.045(3) 0.034(2) 0.005(2) 0.0049(19) -0.009(2)
C19 0.047(3) 0.048(3) 0.035(2) 0.005(2) 0.003(2) -0.012(2)
C20 0.063(3) 0.045(3) 0.044(3) -0.012(2) 0.004(2) -0.006(2)
C21 0.095(5) 0.069(4) 0.057(4) -0.008(3) 0.021(3) -0.001(3)
C22 0.100(5) 0.054(4) 0.064(4) -0.002(3) -0.002(3) 0.002(3)
C23 0.057(3) 0.065(4) 0.047(3) 0.000(3) 0.003(3) -0.023(3)
C24 0.047(3) 0.081(4) 0.056(3) 0.004(3) 0.000(3) -0.026(3)
C25 0.035(3) 0.084(4) 0.067(4) 0.014(3) 0.010(3) -0.003(3)
C26 0.035(3) 0.052(3) 0.053(3) 0.009(2) 0.010(2) -0.002(2)
C27 0.046(3) 0.059(3) 0.065(4) -0.003(3) 0.015(3) 0.013(2)
C28 0.136(5) 0.098(4) 0.129(5) -0.032(4) 0.015(4) -0.001(4)
C29 0.136(5) 0.098(4) 0.129(5) -0.032(4) 0.015(4) -0.001(4)
C30 0.081(4) 0.082(5) 0.100(5) 0.015(4) 0.062(4) 0.019(3)
C31 0.062(4) 0.098(5) 0.123(6) 0.010(5) -0.013(4) 0.018(4)
C32 0.088(5) 0.062(4) 0.102(5) -0.001(4) 0.033(4) 0.021(3)
C33 0.140(6) 0.088(5) 0.040(3) 0.006(3) 0.010(4) 0.032(4)
C34 0.104(5) 0.056(4) 0.064(4) 0.004(3) -0.019(4) 0.002(3)
C35 0.091(5) 0.104(5) 0.076(4) 0.014(4) -0.030(4) -0.032(4)

loop_
_atom_type_symbol
_atom_type_description
_atom_type_scat_dispersion_real
_atom_type_scat_dispersion_imag
_atom_type_scat_source
C C 0.0033 0.0016 'International Tables Vol C Tables 4.2.6.8 and 6.1.1.4'
H H 0.0000 0.0000 'International Tables Vol C Tables 4.2.6.8 and 6.1.1.4'
N N 0.0061 0.0033 'International Tables Vol C Tables 4.2.6.8 and 6.1.1.4'
V V 0.3005 0.5294 'International Tables Vol C Tables 4.2.6.8 and 6.1.1.4'
Si Si 0.0817 0.0704 'International Tables Vol C Tables 4.2.6.8 and 6.1.1.4'

loop_
_geom_angle_atom_site_label_1
_geom_angle_atom_site_label_2
_geom_angle_atom_site_label_3
_geom_angle
N3 V1 N4 113.90(18)
N3 V1 N1 109.15(16)
N4 V1 N1 118.56(16)
N3 V1 N2 107.74(16)
N4 V1 N2 110.69(16)
N1 V1 N2 94.81(14)
N3 Si1 C32 111.0(2)
N3 Si1 C31 109.4(3)
C32 Si1 C31 108.3(3)
N3 Si1 C30 110.5(2)
C32 Si1 C30 107.8(3)
C31 Si1 C30 109.7(4)
N4 Si2 C34 110.5(2)
N4 Si2 C33 110.1(2)
C34 Si2 C33 108.7(3)
N4 Si2 C35 108.2(3)
C34 Si2 C35 110.1(3)
C33 Si2 C35 109.1(4)
C14 N1 C1 118.3(3)
C14 N1 V1 110.7(3)
C1 N1 V1 130.1(3)
C16 N2 C18 120.3(4)
C16 N2 V1 115.9(3)
C18 N2 V1 123.1(3)
V1 N3 Si1 165.4(3)
V1 N4 Si2 143.7(3)
C9 C1 C2 120.9(4)
C9 C1 N1 120.9(4)
C2 C1 N1 118.1(4)
C6 C2 C1 118.2(5)
C6 C2 C3 118.2(5)
C1 C2 C3 123.6(4)
C2 C3 C4 113.7(5)
C2 C3 C5 110.6(5)
C4 C3 C5 110.0(6)
C2 C3 H3 107.4
C4 C3 H3 107.4
C5 C3 H3 107.4
C3 C4 H4A 109.5
C3 C4 H4B 109.5
H4A C4 H4B 109.5
C3 C4 H4C 109.5
H4A C4 H4C 109.5
H4B C4 H4C 109.5
C3 C5 H5A 109.5
C3 C5 H5B 109.5
H5A C5 H5B 109.5
C3 C5 H5C 109.5
H5A C5 H5C 109.5
H5B C5 H5C 109.5
C7 C6 C2 121.3(5)
C7 C6 H6 119.3
C2 C6 H6 119.4
C8 C7 C6 119.8(5)
C8 C7 H7 120.1
C6 C7 H7 120.1
C7 C8 C9 121.7(5)
C7 C8 H8 119.2
C9 C8 H8 119.2
C8 C9 C1 118.1(5)
C8 C9 C10 118.4(4)
C1 C9 C10 123.6(4)
C9 C10 C11 111.3(4)
C9 C10 C12 111.7(4)
C11 C10 C12 111.1(5)
C9 C10 H10 107.5
C11 C10 H10 107.5
C12 C10 H10 107.5
C10 C11 H11A 109.5
C10 C11 H11B 109.5
H11A C11 H11B 109.5
C10 C11 H11C 109.5
H11A C11 H11C 109.5
H11B C11 H11C 109.5
C10 C12 H12A 109.5
C10 C12 H12B 109.5
H12A C12 H12B 109.5
C10 C12 H12C 109.5
H12A C12 H12C 109.5
H12B C12 H12C 109.5
C14 C13 H13A 109.5
C14 C13 H13B 109.5
H13A C13 H13B 109.5
C14 C13 H13C 109.5
H13A C13 H13C 109.5
H13B C13 H13C 109.5
N1 C14 C15 123.7(4)
N1 C14 C13 119.1(4)
C15 C14 C13 117.2(4)
C14 C15 C16 129.2(4)
C14 C15 H15 115.4
C16 C15 H15 115.4
N2 C16 C15 121.8(4)
N2 C16 C17 121.2(4)
C15 C16 C17 117.0(4)
C16 C17 H17A 109.5
C16 C17 H17B 109.5
H17A C17 H17B 109.5
C16 C17 H17C 109.5
H17A C17 H17C 109.5
H17B C17 H17C 109.5
C26 C18 C19 122.3(4)
C26 C18 N2 118.3(4)
C19 C18 N2 119.3(4)
C23 C19 C18 117.1(5)
C23 C19 C20 119.0(5)
C18 C19 C20 123.9(4)
C19 C20 C22 112.5(5)
C19 C20 C21 109.9(4)
C22 C20 C21 109.5(4)
C19 C20 H20 108.3
C22 C20 H20 108.3
C21 C20 H20 108.3
C20 C21 H21A 109.5
C20 C21 H21B 109.5
H21A C21 H21B 109.5
C20 C21 H21C 109.5
H21A C21 H21C 109.5
H21B C21 H21C 109.5
C20 C22 H22A 109.5
C20 C22 H22B 109.5
H22A C22 H22B 109.5
C20 C22 H22C 109.5
H22A C22 H22C 109.5
H22B C22 H22C 109.5
C24 C23 C19 121.7(5)
C24 C23 H23 119.1
C19 C23 H23 119.2
C23 C24 C25 120.7(5)
C23 C24 H24 119.7
C25 C24 H24 119.7
C24 C25 C26 121.7(5)
C24 C25 H25 119.1
C26 C25 H25 119.1
C18 C26 C25 116.5(5)
C18 C26 C27 122.6(4)
C25 C26 C27 120.8(5)
C26 C27 C28 109.7(5)
C26 C27 C29 113.2(5)
C28 C27 C29 109.2(6)
C26 C27 H27 108.3
C28 C27 H27 108.2
C29 C27 H27 108.2
C27 C28 H28A 109.5
C27 C28 H28B 109.5
H28A C28 H28B 109.5
C27 C28 H28C 109.5
H28A C28 H28C 109.5
H28B C28 H28C 109.5
C27 C29 H29A 109.5
C27 C29 H29B 109.5
H29A C29 H29B 109.5
C27 C29 H29C 109.5
H29A C29 H29C 109.5
H29B C29 H29C 109.5
Si1 C30 H30A 109.5
Si1 C30 H30B 109.5
H30A C30 H30B 109.5
Si1 C30 H30C 109.5
H30A C30 H30C 109.5
H30B C30 H30C 109.5
Si1 C31 H31A 109.5
Si1 C31 H31B 109.5
H31A C31 H31B 109.5
Si1 C31 H31C 109.5
H31A C31 H31C 109.5
H31B C31 H31C 109.5
Si1 C32 H32A 109.5
Si1 C32 H32B 109.5
H32A C32 H32B 109.5
Si1 C32 H32C 109.5
H32A C32 H32C 109.5
H32B C32 H32C 109.5
Si2 C33 H33A 109.5
Si2 C33 H33B 109.5
H33A C33 H33B 109.5
Si2 C33 H33C 109.5
H33A C33 H33C 109.5
H33B C33 H33C 109.5
Si2 C34 H34A 109.5
Si2 C34 H34B 109.5
H34A C34 H34B 109.5
Si2 C34 H34C 109.5
H34A C34 H34C 109.5
H34B C34 H34C 109.5
Si2 C35 H35A 109.5
Si2 C35 H35B 109.5
H35A C35 H35B 109.5
Si2 C35 H35C 109.5
H35A C35 H35C 109.5
H35B C35 H35C 109.5

loop_
_geom_bond_atom_site_label_1
_geom_bond_atom_site_label_2
_geom_bond_distance
V1 N3 1.681(4)
V1 N4 1.708(4)
V1 N1 1.985(3)
V1 N2 1.990(4)
Si1 N3 1.720(4)
Si1 C32 1.860(6)
Si1 C31 1.859(7)
Si1 C30 1.864(6)
Si2 N4 1.738(4)
Si2 C34 1.851(6)
Si2 C33 1.855(7)
Si2 C35 1.865(6)
N1 C14 1.350(5)
N1 C1 1.449(6)
N2 C16 1.331(5)
N2 C18 1.455(5)
C1 C9 1.399(6)
C1 C2 1.412(6)
C2 C6 1.397(7)
C2 C3 1.493(7)
C3 C4 1.521(8)
C3 C5 1.537(8)
C3 H3 1.0000
C4 H4A 0.9800
C4 H4B 0.9800
C4 H4C 0.9800
C5 H5A 0.9800
C5 H5B 0.9800
C5 H5C 0.9800
C6 C7 1.374(7)
C6 H6 0.9500
C7 C8 1.376(7)
C7 H7 0.9500
C8 C9 1.398(7)
C8 H8 0.9500
C9 C10 1.513(7)
C10 C11 1.524(7)
C10 C12 1.545(7)
C10 H10 1.0000
C11 H11A 0.9800
C11 H11B 0.9800
C11 H11C 0.9800
C12 H12A 0.9800
C12 H12B 0.9800
C12 H12C 0.9800
C13 C14 1.510(6)
C13 H13A 0.9801
C13 H13B 0.9801
C13 H13C 0.9801
C14 C15 1.398(6)
C15 C16 1.411(6)
C15 H15 0.9500
C16 C17 1.503(6)
C17 H17A 0.9800
C17 H17B 0.9800
C17 H17C 0.9800
C18 C26 1.402(6)
C18 C19 1.413(6)
C19 C23 1.393(6)
C19 C20 1.510(7)
C20 C22 1.524(7)
C20 C21 1.530(7)
C20 H20 1.0000
C21 H21A 0.9800
C21 H21B 0.9800
C21 H21C 0.9800
C22 H22A 0.9800
C22 H22B 0.9800
C22 H22C 0.9800
C23 C24 1.357(8)
C23 H23 0.9500
C24 C25 1.365(8)
C24 H24 0.9500
C25 C26 1.407(7)
C25 H25 0.9500
C26 C27 1.490(7)
C27 C28 1.514(11)
C27 C29 1.526(9)
C27 H27 1.0000
C28 H28A 0.9800
C28 H28B 0.9800
C28 H28C 0.9800
C29 H29A 0.9800
C29 H29B 0.9800
C29 H29C 0.9800
C30 H30A 0.9800
C30 H30B 0.9800
C30 H30C 0.9800
C31 H31A 0.9800
C31 H31B 0.9800
C31 H31C 0.9800
C32 H32A 0.9800
C32 H32B 0.9800
C32 H32C 0.9800
C33 H33A 0.9800
C33 H33B 0.9800
C33 H33C 0.9800
C34 H34A 0.9800
C34 H34B 0.9800
C34 H34C 0.9800
C35 H35A 0.9800
C35 H35B 0.9800
C35 H35C 0.9800
